data_7200705
loop_
_publ_author_name
'Liang, Jianjun'
'Wu, Biao'
'Jia, Chuandong'
'Yang, Xiao-Juan'

_publ_section_title
;
 Metallomacrocycle or helix: Supramolecular isomerism in
 bis(pyridylurea) metal complexes
;
_journal_issue 6
_journal_name_full CrystEngComm
_journal_page_first 975
_journal_paper_doi 10.1039/b820640f
_journal_volume 11
_journal_year 2009
_chemical_formula_sum 'C39 H48 Cl4 N12 O4 Zn2'
_chemical_formula_weight 1021.43
_chemical_name_systematic
;
?
;
_space_group_IT_number 41
_symmetry_cell_setting orthorhombic
_symmetry_space_group_name_Hall 'A 2 -2ab'
_symmetry_space_group_name_H-M 'A b a 2'
_atom_sites_solution_hydrogens geom
_atom_sites_solution_primary direct
_atom_sites_solution_secondary difmap
_audit_creation_method SHELXL-97
_cell_angle_alpha 90.00
_cell_angle_beta 90.00
_cell_angle_gamma 90.00
_cell_formula_units_Z 4
_cell_length_a 12.9497(8)
_cell_length_b 41.020(3)
_cell_length_c 8.8874(5)
_cell_measurement_reflns_used 2422
_cell_measurement_temperature 293(2)
_cell_measurement_theta_max 21.86
_cell_measurement_theta_min 2.82
_cell_volume 4721.0(5)
_computing_cell_refinement 'Bruker SMART'
_computing_data_collection 'Bruker SMART APEX II'
_computing_data_reduction 'Bruker SAINT'
_computing_structure_refinement 'SHELXL-97 (Sheldrick, 1997)'
_computing_structure_solution 'SHELXS-97 (Sheldrick, 1990)'
_diffrn_ambient_temperature 293(2)
_diffrn_measured_fraction_theta_full 0.996
_diffrn_measured_fraction_theta_max 0.996
_diffrn_measurement_device_type 'Bruker APEX II area detector'
_diffrn_measurement_method '\w scans'
_diffrn_radiation_monochromator graphite
_diffrn_radiation_source 'fine-focus sealed tube'
_diffrn_radiation_type MoK\a
_diffrn_radiation_wavelength 0.71073
_diffrn_reflns_av_R_equivalents 0.0666
_diffrn_reflns_av_sigmaI/netI 0.0753
_diffrn_reflns_limit_h_max 16
_diffrn_reflns_limit_h_min -16
_diffrn_reflns_limit_k_max 41
_diffrn_reflns_limit_k_min -52
_diffrn_reflns_limit_l_max 11
_diffrn_reflns_limit_l_min -8
_diffrn_reflns_number 13347
_diffrn_reflns_theta_full 26.82
_diffrn_reflns_theta_max 26.82
_diffrn_reflns_theta_min 1.86
_exptl_absorpt_coefficient_mu 1.294
_exptl_absorpt_correction_T_max 1.000
_exptl_absorpt_correction_T_min 0.753
_exptl_absorpt_correction_type multi-scan
_exptl_absorpt_process_details SADABS
_exptl_crystal_colour colorless
_exptl_crystal_density_diffrn 1.437
_exptl_crystal_density_method 'not measured'
_exptl_crystal_description block
_exptl_crystal_F_000 2104
_exptl_crystal_size_max 0.35
_exptl_crystal_size_mid 0.27
_exptl_crystal_size_min 0.24
_refine_diff_density_max 0.473
_refine_diff_density_min -0.608
_refine_diff_density_rms 0.069
_refine_ls_abs_structure_details 'Flack H D (1983), Acta Cryst. A39, 876-881'
_refine_ls_abs_structure_Flack -0.015(17)
_refine_ls_extinction_method none
_refine_ls_goodness_of_fit_ref 1.011
_refine_ls_hydrogen_treatment constr
_refine_ls_matrix_type full
_refine_ls_number_parameters 281
_refine_ls_number_reflns 4468
_refine_ls_number_restraints 1
_refine_ls_restrained_S_all 1.011
_refine_ls_R_factor_all 0.0891
_refine_ls_R_factor_gt 0.0475
_refine_ls_shift/su_max 0.001
_refine_ls_shift/su_mean 0.000
_refine_ls_structure_factor_coef Fsqd
_refine_ls_weighting_details 'calc w=1/[\s^2^(Fo^2^)+(0.0440P)^2^+0.0000P] where P=(Fo^2^+2Fc^2^)/3'
_refine_ls_weighting_scheme calc
_refine_ls_wR_factor_gt 0.0968
_refine_ls_wR_factor_ref 0.1129
_reflns_number_gt 2897
_reflns_number_total 4468
_reflns_threshold_expression >2sigma(I)
_cod_data_source_file b820640f.txt
_cod_data_source_block ZnLtoluene
_cod_depositor_comments
;
The following automatic conversions were performed:
'_symmetry_cell_setting' value 'Orthorhombic' changed to 'orthorhombic'
according to '/home/saulius/struct/CIF-dictionaries/cif_core.dic'
dictionary named 'cif_core.dic' version 2.4.1 from
2010-06-29.

'_exptl_absorpt_correction_type' value 'Multi-scan' changed
to 'multi-scan' according to
'/home/saulius/struct/CIF-dictionaries/cif_core.dic' dictionary named
'cif_core.dic' version 2.4.1 from 2010-06-29.

Automatic conversion script
Id: cif_fix_enum 1527 2010-12-29 10:47:43Z saulius 
;
_cod_original_sg_symbol_H-M Aba2
_cod_database_code 7200705

loop_
_symmetry_equiv_pos_as_xyz
'x, y, z'
'-x, -y, z'
'x+1/2, -y+1/2, z'
'-x+1/2, y+1/2, z'
'x, y+1/2, z+1/2'
'-x, -y+1/2, z+1/2'
'x+1/2, -y+1, z+1/2'
'-x+1/2, y+1, z+1/2'

loop_
_atom_site_label
_atom_site_type_symbol
_atom_site_fract_x
_atom_site_fract_y
_atom_site_fract_z
_atom_site_U_iso_or_equiv
_atom_site_adp_type
_atom_site_occupancy
_atom_site_symmetry_multiplicity
_atom_site_calc_flag
_atom_site_refinement_flags
_atom_site_disorder_assembly
_atom_site_disorder_group
Zn Zn 0.97438(4) 0.179577(12) 0.41474(8) 0.05063(18) Uani 1 1 d . . .
Cl1 Cl 0.93116(12) 0.22356(3) 0.28662(18) 0.0746(4) Uani 1 1 d . . .
Cl2 Cl 0.94322(10) 0.13219(3) 0.29568(17) 0.0606(4) Uani 1 1 d . . .
N1 N 0.9156(3) 0.17630(10) 0.6293(5) 0.0510(11) Uani 1 1 d . . .
N2 N 0.8123(3) 0.11322(8) 0.8818(4) 0.0459(10) Uani 1 1 d . . .
H2A H 0.8135 0.1105 0.9777 0.055 Uiso 1 1 calc R . .
N3 N 0.7356(3) 0.06329(8) 0.8750(5) 0.0547(12) Uani 1 1 d . . .
H3B H 0.7361 0.0641 0.9717 0.066 Uiso 1 1 calc R . .
N4 N 0.6664(4) -0.08622(11) 0.8153(7) 0.0739(14) Uani 1 1 d . . .
H4B H 0.6029 -0.0921 0.8250 0.089 Uiso 1 1 calc R . .
N5 N 0.6811(3) -0.13007(10) 0.6594(5) 0.0597(13) Uani 1 1 d . . .
H5B H 0.6152 -0.1311 0.6704 0.072 Uiso 1 1 calc R . .
N6 N 0.8699(3) -0.18066(9) 0.4593(5) 0.0512(12) Uani 1 1 d . . .
O1 O 0.7796(3) 0.08838(8) 0.6577(4) 0.0587(10) Uani 1 1 d . . .
O2 O 0.8217(3) -0.09892(9) 0.7182(5) 0.0730(12) Uani 1 1 d . . .
C1 C 0.8825(4) 0.14733(12) 0.6797(6) 0.0481(13) Uani 1 1 d . . .
H1A H 0.8821 0.1296 0.6146 0.058 Uiso 1 1 calc R . .
C2 C 0.8489(3) 0.14320(11) 0.8270(6) 0.0404(11) Uani 1 1 d . . .
C3 C 0.8513(4) 0.16968(11) 0.9205(8) 0.0546(12) Uani 1 1 d . . .
H3A H 0.8289 0.1677 1.0195 0.066 Uiso 1 1 calc R . .
C4 C 0.8868(5) 0.19923(13) 0.8683(7) 0.0677(18) Uani 1 1 d . . .
H4A H 0.8906 0.2171 0.9324 0.081 Uiso 1 1 calc R . .
C5 C 0.9163(5) 0.20199(13) 0.7218(7) 0.0621(15) Uani 1 1 d . . .
H5A H 0.9373 0.2222 0.6853 0.075 Uiso 1 1 calc R . .
C6 C 0.7752(4) 0.08812(11) 0.7983(6) 0.0440(11) Uani 1 1 d . . .
C7 C 0.6911(5) 0.03463(12) 0.8017(7) 0.0685(16) Uani 1 1 d . . .
H7A H 0.7174 0.0331 0.6997 0.082 Uiso 1 1 calc R . .
H7B H 0.6167 0.0371 0.7962 0.082 Uiso 1 1 calc R . .
C8 C 0.7160(4) 0.00406(9) 0.8838(7) 0.0564(15) Uani 1 1 d . . .
H8A H 0.6881 0.0055 0.9849 0.068 Uiso 1 1 calc R . .
H8B H 0.7905 0.0021 0.8923 0.068 Uiso 1 1 calc R . .
C9 C 0.6741(4) -0.02631(11) 0.8087(7) 0.0603(14) Uani 1 1 d . . .
H9A H 0.5995 -0.0246 0.8021 0.072 Uiso 1 1 calc R . .
H9B H 0.7010 -0.0276 0.7071 0.072 Uiso 1 1 calc R . .
C10 C 0.7017(5) -0.05704(11) 0.8918(8) 0.0700(16) Uani 1 1 d . . .
H10A H 0.7761 -0.0581 0.9034 0.084 Uiso 1 1 calc R . .
H10B H 0.6714 -0.0563 0.9916 0.084 Uiso 1 1 calc R . .
C11 C 0.7296(5) -0.10445(12) 0.7298(7) 0.0583(14) Uani 1 1 d . . .
C12 C 0.7251(4) -0.15437(12) 0.5733(6) 0.0528(13) Uani 1 1 d . . .
C13 C 0.8294(4) -0.15655(13) 0.5408(6) 0.0515(13) Uani 1 1 d . . .
H13A H 0.8733 -0.1405 0.5775 0.062 Uiso 1 1 calc R . .
C14 C 0.6613(5) -0.17878(14) 0.5145(7) 0.0704(18) Uani 1 1 d . . .
H14A H 0.5905 -0.1783 0.5325 0.084 Uiso 1 1 calc R . .
C15 C 0.7034(4) -0.20320(13) 0.4306(9) 0.0785(19) Uani 1 1 d . . .
H15A H 0.6613 -0.2195 0.3911 0.094 Uiso 1 1 calc R . .
C16 C 0.8073(4) -0.20382(11) 0.4043(8) 0.0639(14) Uani 1 1 d . . .
H16A H 0.8352 -0.2206 0.3471 0.077 Uiso 1 1 calc R . .
C17 C 1.4965(6) 0.0316(3) 1.397(2) 0.143(4) Uani 1 1 d . . .
C18 C 1.4932(9) 0.0318(6) 1.2439(17) 0.228(12) Uani 1 1 d . . .
H18A H 1.4868 0.0514 1.1919 0.274 Uiso 1 1 calc R . .
C19 C 1.5000 0.0000 1.159(3) 0.242(19) Uani 1 2 d S . .
H19A H 1.5000 0.0000 1.0547 0.290 Uiso 1 2 calc SR . .
C20 C 1.5000 0.0000 1.4776(19) 0.146(6) Uani 1 2 d S . .
H20A H 1.5000 0.0000 1.5823 0.175 Uiso 1 2 calc SR . .
C21 C 1.4904(13) 0.0610(4) 1.4719(19) 0.112(6) Uani 0.50 1 d P . .
H21A H 1.4896 0.0784 1.4000 0.168 Uiso 0.50 1 calc PR . .
H21B H 1.5491 0.0634 1.5370 0.168 Uiso 0.50 1 calc PR . .
H21C H 1.4282 0.0616 1.5307 0.168 Uiso 0.50 1 calc PR . .

loop_
_atom_site_aniso_label
_atom_site_aniso_U_11
_atom_site_aniso_U_22
_atom_site_aniso_U_33
_atom_site_aniso_U_23
_atom_site_aniso_U_13
_atom_site_aniso_U_12
Zn 0.0488(3) 0.0506(3) 0.0525(3) 0.0074(4) 0.0061(4) -0.0023(3)
Cl1 0.0887(11) 0.0602(8) 0.0748(11) 0.0175(8) 0.0089(9) 0.0144(8)
Cl2 0.0531(8) 0.0608(8) 0.0680(10) -0.0046(8) 0.0109(7) -0.0068(6)
N1 0.050(3) 0.056(3) 0.046(3) 0.002(2) 0.001(2) -0.002(2)
N2 0.063(3) 0.050(2) 0.025(2) 0.0006(19) 0.0019(18) -0.0077(19)
N3 0.089(3) 0.043(2) 0.032(3) -0.0012(19) -0.002(2) -0.012(2)
N4 0.071(3) 0.056(3) 0.095(4) -0.021(3) 0.020(3) -0.009(2)
N5 0.046(3) 0.056(3) 0.076(3) -0.011(3) 0.010(2) -0.013(2)
N6 0.052(2) 0.042(2) 0.060(3) -0.007(2) -0.005(2) -0.004(2)
O1 0.086(3) 0.060(2) 0.030(2) -0.0033(18) 0.004(2) -0.0144(18)
O2 0.063(3) 0.072(3) 0.084(3) -0.022(2) 0.007(2) -0.019(2)
C1 0.053(3) 0.042(3) 0.050(3) 0.004(2) 0.003(3) 0.000(2)
C2 0.038(3) 0.043(3) 0.040(3) 0.001(2) -0.001(2) -0.001(2)
C3 0.065(3) 0.058(3) 0.040(3) -0.001(3) 0.003(4) -0.006(2)
C4 0.093(5) 0.050(3) 0.060(4) -0.017(3) 0.005(3) -0.008(3)
C5 0.082(4) 0.045(3) 0.060(4) -0.002(3) 0.006(3) -0.003(3)
C6 0.053(3) 0.045(3) 0.034(3) -0.001(3) -0.003(3) 0.001(2)
C7 0.104(4) 0.056(3) 0.046(3) -0.005(3) -0.008(3) -0.022(3)
C8 0.063(3) 0.049(3) 0.057(4) -0.007(3) -0.002(3) -0.003(2)
C9 0.077(4) 0.050(3) 0.053(3) -0.002(3) 0.000(3) -0.011(3)
C10 0.091(4) 0.048(3) 0.071(4) -0.006(4) -0.004(4) -0.003(3)
C11 0.066(4) 0.049(3) 0.060(3) -0.001(3) 0.003(3) -0.009(3)
C12 0.049(3) 0.053(3) 0.056(3) -0.004(3) 0.004(3) -0.008(2)
C13 0.045(3) 0.053(3) 0.056(3) 0.001(3) -0.002(3) -0.013(2)
C14 0.052(4) 0.070(4) 0.090(5) -0.021(4) 0.007(3) -0.014(3)
C15 0.067(4) 0.072(4) 0.096(5) -0.029(5) -0.001(4) -0.027(3)
C16 0.066(3) 0.051(3) 0.076(4) -0.009(4) 0.000(4) -0.010(3)
C17 0.063(5) 0.149(9) 0.216(14) 0.023(13) -0.018(9) -0.004(5)
C18 0.086(8) 0.47(4) 0.130(13) 0.153(18) -0.021(8) -0.025(12)
C19 0.099(13) 0.48(6) 0.14(3) 0.000 0.000 0.01(2)
C20 0.060(8) 0.200(16) 0.177(17) 0.000 0.000 0.011(9)
C21 0.122(14) 0.108(12) 0.106(14) -0.004(10) 0.006(10) -0.044(11)

loop_
_atom_type_symbol
_atom_type_description
_atom_type_scat_dispersion_real
_atom_type_scat_dispersion_imag
_atom_type_scat_source
C C 0.0033 0.0016 'International Tables Vol C Tables 4.2.6.8 and 6.1.1.4'
H H 0.0000 0.0000 'International Tables Vol C Tables 4.2.6.8 and 6.1.1.4'
N N 0.0061 0.0033 'International Tables Vol C Tables 4.2.6.8 and 6.1.1.4'
O O 0.0106 0.0060 'International Tables Vol C Tables 4.2.6.8 and 6.1.1.4'
Cl Cl 0.1484 0.1585 'International Tables Vol C Tables 4.2.6.8 and 6.1.1.4'
Zn Zn 0.2839 1.4301 'International Tables Vol C Tables 4.2.6.8 and 6.1.1.4'

loop_
_geom_angle_atom_site_label_1
_geom_angle_atom_site_label_2
_geom_angle_atom_site_label_3
_geom_angle
_geom_angle_site_symmetry_1
_geom_angle_site_symmetry_3
_geom_angle_publ_flag
N6 Zn N1 100.73(17) 2_755 . ?
N6 Zn Cl1 109.31(12) 2_755 . ?
N1 Zn Cl1 115.97(12) . . ?
N6 Zn Cl2 106.57(11) 2_755 . ?
N1 Zn Cl2 108.24(12) . . ?
Cl1 Zn Cl2 114.74(7) . . ?
C5 N1 C1 119.7(5) . . ?
C5 N1 Zn 121.1(4) . . ?
C1 N1 Zn 119.1(3) . . ?
C6 N2 C2 126.4(4) . . ?
C6 N2 H2A 116.8 . . ?
C2 N2 H2A 116.8 . . ?
C6 N3 C7 122.7(4) . . ?
C6 N3 H3B 118.7 . . ?
C7 N3 H3B 118.7 . . ?
C11 N4 C10 122.1(5) . . ?
C11 N4 H4B 118.9 . . ?
C10 N4 H4B 118.9 . . ?
C11 N5 C12 127.9(5) . . ?
C11 N5 H5B 116.0 . . ?
C12 N5 H5B 116.0 . . ?
C13 N6 C16 119.0(4) . . ?
C13 N6 Zn 118.3(3) . 2_755 ?
C16 N6 Zn 122.6(4) . 2_755 ?
N1 C1 C2 121.5(5) . . ?
N1 C1 H1A 119.2 . . ?
C2 C1 H1A 119.2 . . ?
C3 C2 C1 117.9(5) . . ?
C3 C2 N2 119.5(4) . . ?
C1 C2 N2 122.6(4) . . ?
C2 C3 C4 120.1(6) . . ?
C2 C3 H3A 119.9 . . ?
C4 C3 H3A 119.9 . . ?
C5 C4 C3 119.3(6) . . ?
C5 C4 H4A 120.4 . . ?
C3 C4 H4A 120.4 . . ?
N1 C5 C4 121.4(5) . . ?
N1 C5 H5A 119.3 . . ?
C4 C5 H5A 119.3 . . ?
O1 C6 N3 122.4(4) . . ?
O1 C6 N2 121.6(4) . . ?
N3 C6 N2 116.0(4) . . ?
N3 C7 C8 112.0(4) . . ?
N3 C7 H7A 109.2 . . ?
C8 C7 H7A 109.2 . . ?
N3 C7 H7B 109.2 . . ?
C8 C7 H7B 109.2 . . ?
H7A C7 H7B 107.9 . . ?
C7 C8 C9 113.6(4) . . ?
C7 C8 H8A 108.9 . . ?
C9 C8 H8A 108.9 . . ?
C7 C8 H8B 108.9 . . ?
C9 C8 H8B 108.9 . . ?
H8A C8 H8B 107.7 . . ?
C10 C9 C8 112.8(4) . . ?
C10 C9 H9A 109.0 . . ?
C8 C9 H9A 109.0 . . ?
C10 C9 H9B 109.0 . . ?
C8 C9 H9B 109.0 . . ?
H9A C9 H9B 107.8 . . ?
N4 C10 C9 112.7(5) . . ?
N4 C10 H10A 109.0 . . ?
C9 C10 H10A 109.0 . . ?
N4 C10 H10B 109.0 . . ?
C9 C10 H10B 109.0 . . ?
H10A C10 H10B 107.8 . . ?
O2 C11 N4 122.7(5) . . ?
O2 C11 N5 123.5(5) . . ?
N4 C11 N5 113.8(5) . . ?
N5 C12 C13 124.5(5) . . ?
N5 C12 C14 118.6(5) . . ?
C13 C12 C14 116.9(5) . . ?
N6 C13 C12 123.0(5) . . ?
N6 C13 H13A 118.5 . . ?
C12 C13 H13A 118.5 . . ?
C15 C14 C12 119.6(5) . . ?
C15 C14 H14A 120.2 . . ?
C12 C14 H14A 120.2 . . ?
C14 C15 C16 120.1(5) . . ?
C14 C15 H15A 119.9 . . ?
C16 C15 H15A 119.9 . . ?
N6 C16 C15 121.3(5) . . ?
N6 C16 H16A 119.3 . . ?
C15 C16 H16A 119.3 . . ?
C18 C17 C21 118.2(18) . . ?
C18 C17 C20 119.3(16) . . ?
C21 C17 C20 122.4(17) . . ?
C17 C18 C19 119(2) . . ?
C17 C18 H18A 120.3 . . ?
C19 C18 H18A 120.3 . . ?
C18 C19 C18 120(3) 2_855 . ?
C18 C19 H19A 119.9 2_855 . ?
C18 C19 H19A 119.9 . . ?
C17 C20 C17 122.4(18) 2_855 . ?
C17 C20 H20A 118.8 2_855 . ?
C17 C20 H20A 118.8 . . ?
C17 C21 H21A 109.5 . . ?
C17 C21 H21B 109.5 . . ?
H21A C21 H21B 109.5 . . ?
C17 C21 H21C 109.5 . . ?
H21A C21 H21C 109.5 . . ?
H21B C21 H21C 109.5 . . ?

loop_
_geom_bond_atom_site_label_1
_geom_bond_atom_site_label_2
_geom_bond_distance
_geom_bond_site_symmetry_2
_geom_bond_publ_flag
Zn N6 2.055(4) 2_755 ?
Zn N1 2.058(4) . ?
Zn Cl1 2.2056(15) . ?
Zn Cl2 2.2498(15) . ?
N1 C5 1.336(6) . ?
N1 C1 1.340(6) . ?
N2 C6 1.357(6) . ?
N2 C2 1.405(5) . ?
N2 H2A 0.8600 . ?
N3 C6 1.328(6) . ?
N3 C7 1.462(6) . ?
N3 H3B 0.8600 . ?
N4 C11 1.345(7) . ?
N4 C10 1.451(6) . ?
N4 H4B 0.8600 . ?
N5 C11 1.375(6) . ?
N5 C12 1.380(6) . ?
N5 H5B 0.8600 . ?
N6 C13 1.334(6) . ?
N6 C16 1.342(6) . ?
N6 Zn 2.055(4) 2_755 ?
O1 C6 1.251(6) . ?
O2 C11 1.218(6) . ?
C1 C2 1.390(7) . ?
C1 H1A 0.9300 . ?
C2 C3 1.368(7) . ?
C3 C4 1.377(7) . ?
C3 H3A 0.9300 . ?
C4 C5 1.362(8) . ?
C4 H4A 0.9300 . ?
C5 H5A 0.9300 . ?
C7 C8 1.486(6) . ?
C7 H7A 0.9700 . ?
C7 H7B 0.9700 . ?
C8 C9 1.514(6) . ?
C8 H8A 0.9700 . ?
C8 H8B 0.9700 . ?
C9 C10 1.504(7) . ?
C9 H9A 0.9700 . ?
C9 H9B 0.9700 . ?
C10 H10A 0.9700 . ?
C10 H10B 0.9700 . ?
C12 C13 1.384(7) . ?
C12 C14 1.400(7) . ?
C13 H13A 0.9300 . ?
C14 C15 1.362(8) . ?
C14 H14A 0.9300 . ?
C15 C16 1.366(7) . ?
C15 H15A 0.9300 . ?
C16 H16A 0.9300 . ?
C17 C18 1.37(2) . ?
C17 C21 1.378(17) . ?
C17 C20 1.479(14) . ?
C18 C19 1.508(19) . ?
C18 H18A 0.9300 . ?
C19 C18 1.508(19) 2_855 ?
C19 H19A 0.9300 . ?
C20 C17 1.479(14) 2_855 ?
C20 H20A 0.9300 . ?
C21 H21A 0.9600 . ?
C21 H21B 0.9600 . ?
C21 H21C 0.9600 . ?

loop_
_geom_hbond_atom_site_label_D
_geom_hbond_atom_site_label_H
_geom_hbond_atom_site_label_A
_geom_hbond_distance_DH
_geom_hbond_distance_HA
_geom_hbond_distance_DA
_geom_hbond_angle_DHA
_geom_hbond_site_symmetry_A
N4 H4B Cl2 0.86 2.66 3.455(5) 155.0 7_445
N5 H5B Cl2 0.86 2.49 3.311(4) 159.9 7_445
N2 H2A O1 0.86 2.20 2.910(5) 139.8 8_645
N3 H3B O1 0.86 1.94 2.723(5) 150.5 8_645
C1 H1A O1 0.93 2.18 2.768(6) 120.1 .
C10 H10B O2 0.97 2.67 3.385(8) 131.0 8_645
C13 H13A O2 0.93 2.22 2.843(6) 124.0 .

loop_
_geom_torsion_atom_site_label_1
_geom_torsion_atom_site_label_2
_geom_torsion_atom_site_label_3
_geom_torsion_atom_site_label_4
_geom_torsion
_geom_torsion_site_symmetry_1
_geom_torsion_site_symmetry_2
_geom_torsion_site_symmetry_3
_geom_torsion_site_symmetry_4
_geom_torsion_publ_flag
N6 Zn N1 C5 73.6(4) 2_755 . . . ?
Cl1 Zn N1 C5 -44.2(5) . . . . ?
Cl2 Zn N1 C5 -174.8(4) . . . . ?
N6 Zn N1 C1 -101.9(4) 2_755 . . . ?
Cl1 Zn N1 C1 140.3(3) . . . . ?
Cl2 Zn N1 C1 9.7(4) . . . . ?
C5 N1 C1 C2 -0.2(7) . . . . ?
Zn N1 C1 C2 175.4(4) . . . . ?
N1 C1 C2 C3 -0.6(7) . . . . ?
N1 C1 C2 N2 178.9(4) . . . . ?
C6 N2 C2 C3 158.2(5) . . . . ?
C6 N2 C2 C1 -21.3(7) . . . . ?
C1 C2 C3 C4 -0.4(7) . . . . ?
N2 C2 C3 C4 -179.9(5) . . . . ?
C2 C3 C4 C5 2.1(9) . . . . ?
C1 N1 C5 C4 1.9(9) . . . . ?
Zn N1 C5 C4 -173.5(5) . . . . ?
C3 C4 C5 N1 -2.9(9) . . . . ?
C7 N3 C6 O1 -1.9(7) . . . . ?
C7 N3 C6 N2 179.1(4) . . . . ?
C2 N2 C6 O1 7.2(7) . . . . ?
C2 N2 C6 N3 -173.8(4) . . . . ?
C6 N3 C7 C8 141.7(5) . . . . ?
N3 C7 C8 C9 -178.2(5) . . . . ?
C7 C8 C9 C10 178.9(5) . . . . ?
C11 N4 C10 C9 99.4(6) . . . . ?
C8 C9 C10 N4 -176.8(5) . . . . ?
C10 N4 C11 O2 4.6(9) . . . . ?
C10 N4 C11 N5 -176.4(5) . . . . ?
C12 N5 C11 O2 3.8(9) . . . . ?
C12 N5 C11 N4 -175.1(5) . . . . ?
C11 N5 C12 C13 -1.2(9) . . . . ?
C11 N5 C12 C14 178.5(6) . . . . ?
C16 N6 C13 C12 0.7(8) . . . . ?
Zn N6 C13 C12 177.9(4) 2_755 . . . ?
N5 C12 C13 N6 178.8(5) . . . . ?
C14 C12 C13 N6 -0.8(8) . . . . ?
N5 C12 C14 C15 -179.3(6) . . . . ?
C13 C12 C14 C15 0.4(9) . . . . ?
C12 C14 C15 C16 0.1(11) . . . . ?
C13 N6 C16 C15 -0.2(9) . . . . ?
Zn N6 C16 C15 -177.3(5) 2_755 . . . ?
C14 C15 C16 N6 -0.2(11) . . . . ?
C21 C17 C18 C19 179.8(10) . . . . ?
C20 C17 C18 C19 -3.8(14) . . . . ?
C17 C18 C19 C18 2.0(7) . . . 2_855 ?
C18 C17 C20 C17 2.0(8) . . . 2_855 ?
C21 C17 C20 C17 178.2(12) . . . 2_855 ?
